data_2106506
loop_
_publ_author_name
'Galdecki, Z.'
'Glovka, M.L.'
'Golinski, B.'

_publ_section_title
;
 Crystal and molecular structure of rubidium tetrathiocyanato
 bismuthate(III)
;
_journal_name_full 'Acta Crystallographica B (24,1968-38,1982)'
_journal_page_first 2319
_journal_page_last 2321
_journal_volume 32
_journal_year 1976
_chemical_formula_sum 'C4 Bi N4 Rb S4'
_chemical_name_systematic 'Rb (Bi (S C N)4)'
_space_group_IT_number 18
_symmetry_space_group_name_Hall 'P 2 2ab'
_symmetry_space_group_name_H-M 'P 21 21 2'
_cell_angle_alpha 90
_cell_angle_beta 90
_cell_angle_gamma 90
_cell_formula_units_Z 2
_cell_length_a 11.24
_cell_length_b 7.65
_cell_length_c 6.52
_cell_volume 560.629
_citation_journal_id_ASTM ACBCAR
_cod_data_source_file Galdecki_ACBCAR_1976_33.cif
_cod_data_source_block C4Bi1N4Rb1S4
_cod_original_cell_volume 560.6287
_cod_original_formula_sum 'C4 Bi1 N4 Rb1 S4'
_cod_database_code 2106506

loop_
_symmetry_equiv_pos_as_xyz
x,y,z
-x,-y,z
x+1/2,-y+1/2,-z
-x+1/2,y+1/2,-z

loop_
_atom_site_label
_atom_site_type_symbol
_atom_site_fract_x
_atom_site_fract_y
_atom_site_fract_z
_atom_site_occupancy
_atom_site_U_iso_or_equiv
Bi1 Bi+3 0 0 0.0858 1 0.0
S1 S-2 0.3402 0.6012 0.6277 1 0.0
Rb1 Rb+1 0 0.5 0.6833 1 0.0
N1 N-3 0.3908 0.3637 0.3069 1 0.0
C1 C+4 0.362 0.4761 0.4233 1 0.0
S2 S-2 0.399 0.1632 0.8312 1 0.0
C2 C+4 0.2552 0.2032 -0.1258 1 0.0
N2 N-3 0.1584 0.2343 -0.0775 1 0.0
